data_7100590
loop_
_publ_author_name
'Alexander Rothenberger'
'R. Ahrichs'
'Christopher E. Anson'
'C. Schrodt'
'Maryam Shafaei-Fallah'
'Weifeng Shi'

_publ_section_title
;
Reactions of P/S-containing proligands with coinage
metal salts: a new route to polynuclear complexes with unusual
structural types
;
_journal_name_full 'Chemical Communications'
_journal_paper_doi 10.1039/b512473e
_journal_year 2005
_chemical_formula_sum 'C130 H138 Ag4 O8 P10 S4'
_chemical_formula_weight 2697.82
_space_group_IT_number 15
_symmetry_cell_setting monoclinic
_symmetry_space_group_name_Hall '-C 2yc'
_symmetry_space_group_name_H-M 'C 1 2/c 1'
_cell_angle_alpha 90.00
_cell_angle_beta 113.361(3)
_cell_angle_gamma 90.00
_cell_formula_units_Z 4
_cell_length_a 25.1473(9)
_cell_length_b 20.5188(4)
_cell_length_c 26.3469(10)
_cell_measurement_temperature 100(2)
_cell_volume 12480.4(7)
_diffrn_ambient_temperature 100(2)
_exptl_crystal_density_diffrn 1.436
_cod_original_sg_symbol_H-M 'C 2/c'
_cod_database_code 7100590

loop_
_symmetry_equiv_pos_as_xyz
'x, y, z'
'-x, y, -z+1/2'
'x+1/2, y+1/2, z'
'-x+1/2, y+1/2, -z+1/2'
'-x, -y, -z'
'x, -y, z-1/2'
'-x+1/2, -y+1/2, -z'
'x+1/2, -y+1/2, z-1/2'

loop_
_atom_site_label
_atom_site_type_symbol
_atom_site_fract_x
_atom_site_fract_y
_atom_site_fract_z
_atom_site_U_iso_or_equiv
_atom_site_adp_type
_atom_site_occupancy
_atom_site_symmetry_multiplicity
_atom_site_calc_flag
_atom_site_refinement_flags
_atom_site_disorder_assembly
_atom_site_disorder_group
Ag1 Ag 0.5000 0.400087(14) 0.7500 0.03494(8) Uani 1 2 d S . .
Ag2 Ag 0.559016(8) 0.267809(10) 0.688557(8) 0.03344(7) Uani 1 1 d . . .
Ag3 Ag 0.5000 0.136746(14) 0.7500 0.03368(8) Uani 1 2 d S . .
P1 P 0.38988(3) 0.25973(3) 0.66241(3) 0.02998(14) Uani 1 1 d . . .
P2 P 0.50204(3) 0.46388(3) 0.66774(3) 0.03496(15) Uani 1 1 d . . .
P3 P 0.55141(3) 0.35176(3) 0.61649(3) 0.03245(14) Uani 1 1 d . . .
P4 P 0.62741(3) 0.17592(4) 0.69343(3) 0.03972(16) Uani 1 1 d . . .
P5 P 0.58368(3) 0.06923(4) 0.75107(3) 0.03873(16) Uani 1 1 d . . .
S1 S 0.40683(3) 0.33193(3) 0.72071(3) 0.03299(13) Uani 1 1 d . . .
S2 S 0.46048(3) 0.20937(3) 0.66264(3) 0.03196(13) Uani 1 1 d . . .
O1 O 0.34389(8) 0.21428(9) 0.66451(8) 0.0364(4) Uani 1 1 d . . .
O2 O 0.29570(10) 0.38447(11) 0.43889(8) 0.0536(6) Uani 1 1 d . . .
C1 C 0.36106(10) 0.30022(13) 0.59539(10) 0.0325(5) Uani 1 1 d . . .
C2 C 0.33751(11) 0.26038(14) 0.54848(11) 0.0362(6) Uani 1 1 d . . .
H2A H 0.3371 0.2145 0.5531 0.043 Uiso 1 1 calc R . .
C3 C 0.31472(11) 0.28638(15) 0.49547(11) 0.0388(6) Uani 1 1 d . . .
H3A H 0.2990 0.2587 0.4641 0.047 Uiso 1 1 calc R . .
C4 C 0.31533(11) 0.35349(15) 0.48905(11) 0.0406(6) Uani 1 1 d . . .
C5 C 0.33645(12) 0.39391(15) 0.53512(12) 0.0424(6) Uani 1 1 d . . .
H5A H 0.3352 0.4399 0.5304 0.051 Uiso 1 1 calc R . .
C6 C 0.35936(11) 0.36742(13) 0.58793(11) 0.0372(6) Uani 1 1 d . . .
H6A H 0.3740 0.3954 0.6192 0.045 Uiso 1 1 calc R . .
C7 C 0.28268(14) 0.34519(18) 0.39040(12) 0.0530(8) Uani 1 1 d . . .
H7A H 0.2691 0.3732 0.3576 0.079 Uiso 1 1 calc R . .
H7B H 0.2524 0.3136 0.3876 0.079 Uiso 1 1 calc R . .
H7C H 0.3176 0.3219 0.3928 0.079 Uiso 1 1 calc R . .
C8 C 0.44152(13) 0.52151(15) 0.63709(13) 0.0434(6) Uani 1 1 d . . .
C9 C 0.4198(3) 0.5497(3) 0.6724(2) 0.111(2) Uani 1 1 d . . .
H9A H 0.4368 0.5396 0.7107 0.133 Uiso 1 1 calc R . .
C10 C 0.3739(3) 0.5923(3) 0.6527(3) 0.159(4) Uani 1 1 d . . .
H10A H 0.3599 0.6119 0.6777 0.190 Uiso 1 1 calc R . .
C11 C 0.3481(2) 0.6071(2) 0.5975(2) 0.0950(18) Uani 1 1 d . . .
H11A H 0.3158 0.6357 0.5844 0.114 Uiso 1 1 calc R . .
C12 C 0.36879(14) 0.58065(17) 0.56167(16) 0.0549(8) Uani 1 1 d . . .
H12A H 0.3514 0.5911 0.5234 0.066 Uiso 1 1 calc R . .
C13 C 0.41566(12) 0.53820(15) 0.58149(13) 0.0452(7) Uani 1 1 d . . .
H13A H 0.4304 0.5202 0.5564 0.054 Uiso 1 1 calc R . .
C14 C 0.56622(13) 0.51599(15) 0.68486(11) 0.0407(6) Uani 1 1 d . . .
C15 C 0.61891(14) 0.49278(17) 0.72376(13) 0.0510(7) Uani 1 1 d . . .
H15A H 0.6204 0.4515 0.7406 0.061 Uiso 1 1 calc R . .
C16 C 0.66906(15) 0.52957(19) 0.73802(15) 0.0599(9) Uani 1 1 d . . .
H16A H 0.7050 0.5123 0.7629 0.072 Uiso 1 1 calc R . .
C17 C 0.66684(15) 0.59105(18) 0.71623(15) 0.0579(9) Uani 1 1 d . . .
H17A H 0.7008 0.6170 0.7273 0.069 Uiso 1 1 calc R . .
C18 C 0.61467(15) 0.61479(17) 0.67795(15) 0.0553(8) Uani 1 1 d . . .
H18A H 0.6132 0.6569 0.6624 0.066 Uiso 1 1 calc R . .
C19 C 0.56444(14) 0.57730(16) 0.66214(13) 0.0475(7) Uani 1 1 d . . .
H19A H 0.5289 0.5938 0.6358 0.057 Uiso 1 1 calc R . .
C20 C 0.49889(11) 0.41933(14) 0.60562(11) 0.0363(6) Uani 1 1 d . . .
H20A H 0.5047 0.4512 0.5801 0.044 Uiso 1 1 calc R . .
H20B H 0.4594 0.4013 0.5868 0.044 Uiso 1 1 calc R . .
C21 C 0.61873(12) 0.39339(14) 0.62499(13) 0.0414(6) Uani 1 1 d . . .
C22 C 0.66981(14) 0.37181(18) 0.66713(18) 0.0663(11) Uani 1 1 d . . .
H22A H 0.6687 0.3361 0.6896 0.080 Uiso 1 1 calc R . .
C23 C 0.72263(16) 0.4023(2) 0.6766(2) 0.0934(17) Uani 1 1 d . . .
H23A H 0.7572 0.3874 0.7054 0.112 Uiso 1 1 calc R . .
C24 C 0.72416(17) 0.4538(2) 0.6439(2) 0.0809(13) Uani 1 1 d . . .
H24A H 0.7600 0.4744 0.6502 0.097 Uiso 1 1 calc R . .
C25 C 0.67414(18) 0.47601(19) 0.60217(17) 0.0638(10) Uani 1 1 d . . .
H25A H 0.6758 0.5115 0.5796 0.077 Uiso 1 1 calc R . .
C26 C 0.62094(14) 0.44634(16) 0.59293(13) 0.0489(7) Uani 1 1 d . . .
H26A H 0.5864 0.4624 0.5648 0.059 Uiso 1 1 calc R . .
C27 C 0.52399(12) 0.32058(14) 0.54530(11) 0.0379(6) Uani 1 1 d . . .
C28 C 0.46943(13) 0.29284(19) 0.52352(13) 0.0541(8) Uani 1 1 d . . .
H28A H 0.4471 0.2910 0.5453 0.065 Uiso 1 1 calc R . .
C29 C 0.44668(16) 0.2676(2) 0.47008(15) 0.0646(10) Uani 1 1 d . . .
H29A H 0.4090 0.2489 0.4557 0.078 Uiso 1 1 calc R . .
C30 C 0.4786(2) 0.26951(18) 0.43804(14) 0.0641(10) Uani 1 1 d . . .
H30A H 0.4632 0.2525 0.4015 0.077 Uiso 1 1 calc R . .
C31 C 0.5328(2) 0.2962(2) 0.45942(17) 0.0773(13) Uani 1 1 d . . .
H31A H 0.5552 0.2976 0.4376 0.093 Uiso 1 1 calc R . .
C32 C 0.55552(17) 0.32141(19) 0.51259(15) 0.0624(10) Uani 1 1 d . . .
H32A H 0.5934 0.3395 0.5268 0.075 Uiso 1 1 calc R . .
C33 C 0.61857(13) 0.02379(16) 0.81630(14) 0.0487(7) Uani 1 1 d . . .
C34 C 0.61084(16) -0.04303(18) 0.82010(18) 0.0675(10) Uani 1 1 d . . .
H34A H 0.5883 -0.0671 0.7879 0.081 Uiso 1 1 calc R . .
C35 C 0.6360(2) -0.0745(2) 0.8708(2) 0.0900(16) Uani 1 1 d . . .
H35A H 0.6301 -0.1199 0.8731 0.108 Uiso 1 1 calc R . .
C36 C 0.6694(2) -0.0407(2) 0.9178(2) 0.0893(15) Uani 1 1 d . . .
H36A H 0.6871 -0.0627 0.9521 0.107 Uiso 1 1 calc R . .
C37 C 0.67674(17) 0.0256(2) 0.91446(16) 0.0694(10) Uani 1 1 d . . .
H37A H 0.6994 0.0493 0.9468 0.083 Uiso 1 1 calc R . .
C38 C 0.65118(14) 0.05783(17) 0.86414(14) 0.0512(7) Uani 1 1 d . . .
H38A H 0.6561 0.1036 0.8625 0.061 Uiso 1 1 calc R . .
C39 C 0.56919(16) 0.00529(18) 0.69906(16) 0.0592(9) Uani 1 1 d . . .
C40 C 0.5132(2) -0.0001(2) 0.65906(17) 0.0802(13) Uani 1 1 d . . .
H40A H 0.4845 0.0300 0.6589 0.096 Uiso 1 1 calc R . .
C41 C 0.4984(3) -0.0492(4) 0.6189(3) 0.134(3) Uani 1 1 d . . .
H41A H 0.4599 -0.0530 0.5919 0.160 Uiso 1 1 calc R . .
C42 C 0.5410(4) -0.0920(3) 0.6193(3) 0.148(4) Uani 1 1 d . . .
H42A H 0.5317 -0.1254 0.5921 0.178 Uiso 1 1 calc R . .
C43 C 0.5972(4) -0.0872(3) 0.6588(4) 0.132(3) Uani 1 1 d . . .
H43A H 0.6260 -0.1168 0.6583 0.158 Uiso 1 1 calc R . .
C44 C 0.6114(2) -0.0387(2) 0.6992(2) 0.0871(15) Uani 1 1 d . . .
H44A H 0.6497 -0.0357 0.7266 0.105 Uiso 1 1 calc R . .
C45 C 0.64646(11) 0.11344(14) 0.74807(12) 0.0380(6) Uani 1 1 d . . .
H45A H 0.6678 0.1346 0.7842 0.046 Uiso 1 1 calc R . .
H45B H 0.6729 0.0815 0.7421 0.046 Uiso 1 1 calc R . .
C46 C 0.70011(13) 0.20532(17) 0.70568(14) 0.0488(7) Uani 1 1 d . . .
C47 C 0.72289(19) 0.2049(2) 0.66519(19) 0.0750(12) Uani 1 1 d . . .
H47A H 0.7006 0.1867 0.6299 0.090 Uiso 1 1 calc R . .
C48 C 0.7763(2) 0.2300(3) 0.6750(2) 0.0910(16) Uani 1 1 d . . .
H48A H 0.7909 0.2292 0.6468 0.109 Uiso 1 1 calc R . .
C49 C 0.80906(19) 0.2564(2) 0.7257(3) 0.0869(16) Uani 1 1 d . . .
H49A H 0.8462 0.2739 0.7324 0.104 Uiso 1 1 calc R . .
C50 C 0.78803(16) 0.2578(2) 0.7680(2) 0.0687(11) Uani 1 1 d . . .
H50A H 0.8110 0.2754 0.8033 0.082 Uiso 1 1 calc R . .
C51 C 0.73308(13) 0.23304(15) 0.75701(16) 0.0503(8) Uani 1 1 d . . .
H51A H 0.7178 0.2350 0.7847 0.060 Uiso 1 1 calc R . .
C52 C 0.60527(18) 0.12873(18) 0.62940(14) 0.0598(9) Uani 1 1 d . . .
C53 C 0.6376(2) 0.0773(2) 0.62237(17) 0.0842(14) Uani 1 1 d . . .
H53A H 0.6736 0.0662 0.6512 0.101 Uiso 1 1 calc R . .
C54 C 0.6175(3) 0.0421(3) 0.5733(2) 0.139(3) Uani 1 1 d . . .
H54A H 0.6388 0.0054 0.5697 0.167 Uiso 1 1 calc R . .
C55 C 0.5683(4) 0.0595(4) 0.5306(2) 0.197(5) Uani 1 1 d . . .
H55A H 0.5556 0.0360 0.4968 0.237 Uiso 1 1 calc R . .
C56 C 0.5364(4) 0.1113(3) 0.5362(2) 0.184(5) Uani 1 1 d . . .
H56A H 0.5020 0.1240 0.5060 0.221 Uiso 1 1 calc R . .
C57 C 0.5544(2) 0.1455(2) 0.58598(17) 0.0994(19) Uani 1 1 d . . .
H57A H 0.5315 0.1803 0.5900 0.119 Uiso 1 1 calc R . .
C62 C 0.1448(6) 0.6804(8) 0.5007(6) 0.129(4) Uiso 0.50 1 d P . .
C63 C 0.1791(10) 0.7253(10) 0.4758(9) 0.171(7) Uiso 0.50 1 d P . .
O4 O 0.2316(6) 0.7115(6) 0.4724(5) 0.170(4) Uiso 0.50 1 d P . .
C64 C 0.2709(5) 0.7639(5) 0.4861(4) 0.081(2) Uiso 0.50 1 d P . .
C65 C 0.3159(6) 0.7560(7) 0.4839(6) 0.106(3) Uiso 0.50 1 d P . .
O6 O 1.0206(11) 0.2565(11) 0.7143(10) 0.274(9) Uiso 0.50 1 d P . .
C66 C 0.9443(7) 0.2925(8) 0.7196(6) 0.123(4) Uiso 0.50 1 d P . .
C67 C 1.0048(10) 0.3106(10) 0.7263(8) 0.174(7) Uiso 0.50 1 d P . .
C68 C 0.9590(10) 0.2589(11) 0.6912(9) 0.166(7) Uiso 0.50 1 d P . .
C69 C 1.0210(12) 0.2071(12) 0.7638(14) 0.238(12) Uiso 0.50 1 d P . .

loop_
_atom_site_aniso_label
_atom_site_aniso_U_11
_atom_site_aniso_U_22
_atom_site_aniso_U_33
_atom_site_aniso_U_23
_atom_site_aniso_U_13
_atom_site_aniso_U_12
Ag1 0.03926(15) 0.03057(16) 0.04179(15) 0.000 0.02330(12) 0.000
Ag2 0.03381(11) 0.03199(12) 0.03713(11) 0.00170(7) 0.01685(8) 0.00006(7)
Ag3 0.03113(13) 0.03305(16) 0.03943(15) 0.000 0.01673(11) 0.000
P1 0.0282(3) 0.0299(4) 0.0335(3) -0.0008(2) 0.0141(2) -0.0012(2)
P2 0.0397(3) 0.0322(4) 0.0400(3) 0.0016(3) 0.0232(3) -0.0006(3)
P3 0.0315(3) 0.0324(4) 0.0373(3) 0.0024(3) 0.0176(3) -0.0009(3)
P4 0.0429(4) 0.0383(4) 0.0426(4) 0.0015(3) 0.0219(3) 0.0077(3)
P5 0.0363(3) 0.0344(4) 0.0484(4) -0.0030(3) 0.0199(3) 0.0032(3)
S1 0.0343(3) 0.0322(3) 0.0351(3) -0.0026(2) 0.0165(2) 0.0005(2)
S2 0.0309(3) 0.0304(3) 0.0364(3) -0.0008(2) 0.0153(2) 0.0011(2)
O1 0.0325(9) 0.0369(11) 0.0427(10) -0.0012(8) 0.0179(8) -0.0058(7)
O2 0.0606(13) 0.0508(14) 0.0371(10) 0.0091(9) 0.0064(9) -0.0140(11)
C1 0.0278(11) 0.0340(14) 0.0364(12) 0.0001(10) 0.0135(10) 0.0005(10)
C2 0.0361(13) 0.0349(15) 0.0390(13) -0.0003(11) 0.0163(11) -0.0031(10)
C3 0.0360(13) 0.0436(16) 0.0349(13) -0.0006(11) 0.0119(11) -0.0073(11)
C4 0.0344(13) 0.0460(17) 0.0363(13) 0.0079(11) 0.0087(11) -0.0041(11)
C5 0.0436(14) 0.0346(16) 0.0438(15) 0.0056(11) 0.0119(12) -0.0046(12)
C6 0.0344(12) 0.0335(15) 0.0427(14) -0.0025(11) 0.0141(11) -0.0031(10)
C7 0.0475(16) 0.069(2) 0.0362(14) 0.0043(14) 0.0099(12) -0.0147(15)
C8 0.0503(15) 0.0375(16) 0.0544(17) 0.0073(12) 0.0334(14) 0.0043(12)
C9 0.171(5) 0.116(4) 0.088(3) 0.056(3) 0.096(4) 0.102(4)
C10 0.244(8) 0.169(6) 0.137(5) 0.098(5) 0.154(6) 0.165(6)
C11 0.110(3) 0.093(3) 0.123(4) 0.060(3) 0.089(3) 0.064(3)
C12 0.0515(17) 0.0427(19) 0.074(2) 0.0106(16) 0.0282(16) 0.0063(14)
C13 0.0426(15) 0.0396(17) 0.0560(17) 0.0002(13) 0.0223(13) 0.0034(12)
C14 0.0504(15) 0.0374(16) 0.0428(14) -0.0007(11) 0.0274(13) -0.0058(12)
C15 0.0537(17) 0.0487(19) 0.0518(17) 0.0089(14) 0.0222(14) -0.0129(14)
C16 0.0495(18) 0.065(2) 0.060(2) 0.0125(17) 0.0166(15) -0.0120(16)
C17 0.0573(19) 0.056(2) 0.063(2) -0.0034(16) 0.0257(16) -0.0245(16)
C18 0.061(2) 0.0437(19) 0.066(2) 0.0029(15) 0.0306(17) -0.0123(15)
C19 0.0531(17) 0.0391(17) 0.0558(17) 0.0013(13) 0.0273(14) -0.0059(13)
C20 0.0380(13) 0.0383(15) 0.0354(13) 0.0042(11) 0.0178(11) 0.0052(11)
C21 0.0402(14) 0.0347(16) 0.0557(17) 0.0017(12) 0.0256(13) -0.0021(11)
C22 0.0379(16) 0.048(2) 0.107(3) 0.0195(19) 0.0223(18) -0.0047(14)
C23 0.0377(18) 0.056(3) 0.166(5) 0.027(3) 0.019(2) -0.0061(16)
C24 0.049(2) 0.061(3) 0.140(4) 0.007(3) 0.045(2) -0.0135(18)
C25 0.082(3) 0.051(2) 0.078(2) -0.0028(18) 0.053(2) -0.0216(18)
C26 0.0558(17) 0.0470(18) 0.0527(17) -0.0022(14) 0.0308(14) -0.0092(14)
C27 0.0445(14) 0.0343(15) 0.0396(13) 0.0036(11) 0.0217(11) 0.0060(11)
C28 0.0384(15) 0.079(2) 0.0438(16) -0.0144(16) 0.0151(13) 0.0021(15)
C29 0.0465(18) 0.090(3) 0.0488(18) -0.0198(18) 0.0096(15) 0.0072(17)
C30 0.096(3) 0.058(2) 0.0390(17) -0.0038(14) 0.0281(18) 0.012(2)
C31 0.119(4) 0.068(3) 0.074(3) -0.025(2) 0.070(3) -0.031(3)
C32 0.080(2) 0.060(2) 0.070(2) -0.0207(17) 0.054(2) -0.0217(18)
C33 0.0394(14) 0.0399(17) 0.070(2) 0.0100(14) 0.0256(14) 0.0064(12)
C34 0.058(2) 0.044(2) 0.093(3) 0.0169(19) 0.0214(19) 0.0001(16)
C35 0.074(3) 0.060(3) 0.117(4) 0.045(3) 0.017(3) 0.000(2)
C36 0.081(3) 0.081(3) 0.088(3) 0.045(3) 0.014(2) -0.002(2)
C37 0.067(2) 0.075(3) 0.064(2) 0.0201(19) 0.0226(18) 0.003(2)
C38 0.0533(17) 0.0468(19) 0.0582(18) 0.0111(14) 0.0272(15) 0.0065(14)
C39 0.068(2) 0.048(2) 0.077(2) -0.0196(17) 0.0457(19) -0.0080(16)
C40 0.086(3) 0.095(3) 0.075(3) -0.041(2) 0.049(2) -0.030(2)
C41 0.162(6) 0.154(6) 0.124(5) -0.092(5) 0.098(5) -0.082(5)
C42 0.239(9) 0.099(5) 0.178(7) -0.092(5) 0.159(7) -0.080(6)
C43 0.215(8) 0.057(3) 0.212(8) -0.039(4) 0.178(7) -0.014(4)
C44 0.110(4) 0.048(2) 0.140(4) -0.019(2) 0.089(3) 0.001(2)
C45 0.0337(12) 0.0369(15) 0.0458(14) 0.0008(11) 0.0184(11) 0.0058(11)
C46 0.0495(16) 0.0494(19) 0.0598(19) 0.0101(14) 0.0347(15) 0.0118(14)
C47 0.078(3) 0.091(3) 0.084(3) 0.010(2) 0.061(2) 0.016(2)
C48 0.084(3) 0.113(4) 0.112(4) 0.005(3) 0.077(3) 0.002(3)
C49 0.061(2) 0.068(3) 0.164(5) 0.016(3) 0.078(3) 0.002(2)
C50 0.0441(18) 0.057(2) 0.109(3) 0.006(2) 0.035(2) 0.0019(16)
C51 0.0424(15) 0.0416(18) 0.076(2) 0.0084(15) 0.0330(16) 0.0034(12)
C52 0.082(2) 0.047(2) 0.0507(18) -0.0011(14) 0.0260(17) 0.0190(17)
C53 0.117(4) 0.074(3) 0.058(2) -0.009(2) 0.030(2) 0.034(3)
C54 0.198(7) 0.113(5) 0.071(3) -0.028(3) 0.016(4) 0.086(5)
C55 0.304(11) 0.131(6) 0.074(4) -0.041(4) -0.015(5) 0.124(7)
C56 0.250(9) 0.122(5) 0.076(4) -0.050(4) -0.047(4) 0.104(6)
C57 0.134(4) 0.067(3) 0.059(2) -0.018(2) -0.003(3) 0.043(3)

loop_
_geom_bond_atom_site_label_1
_geom_bond_atom_site_label_2
_geom_bond_distance
_geom_bond_site_symmetry_2
_geom_bond_publ_flag
Ag1 P2 2.5497(7) . ?
Ag1 P2 2.5499(7) 2_656 ?
Ag1 S1 2.5704(7) . ?
Ag1 S1 2.5704(7) 2_656 ?
Ag2 P3 2.5142(7) . ?
Ag2 P4 2.5208(7) . ?
Ag2 S1 2.5603(7) 2_656 ?
Ag2 S2 2.5889(6) . ?
Ag3 P5 2.5102(7) 2_656 ?
Ag3 P5 2.5103(7) . ?
Ag3 S2 2.5870(7) . ?
Ag3 S2 2.5871(7) 2_656 ?
P1 O1 1.5038(18) . ?
P1 C1 1.822(3) . ?
P1 S2 2.0521(9) . ?
P1 S1 2.0533(9) . ?
P2 C14 1.837(3) . ?
P2 C8 1.842(3) . ?
P2 C20 1.849(3) . ?
P3 C21 1.829(3) . ?
P3 C27 1.838(3) . ?
P3 C20 1.857(3) . ?
P4 C46 1.828(3) . ?
P4 C52 1.830(4) . ?
P4 C45 1.844(3) . ?
P5 C39 1.826(3) . ?
P5 C33 1.843(3) . ?
P5 C45 1.849(3) . ?
S1 Ag2 2.5603(7) 2_656 ?
O2 C4 1.370(3) . ?
O2 C7 1.434(4) . ?
C1 C6 1.391(4) . ?
C1 C2 1.402(4) . ?
C2 C3 1.389(4) . ?
C3 C4 1.388(4) . ?
C4 C5 1.390(4) . ?
C5 C6 1.388(4) . ?
C8 C9 1.378(5) . ?
C8 C13 1.389(4) . ?
C9 C10 1.376(6) . ?
C10 C11 1.369(7) . ?
C11 C12 1.359(5) . ?
C12 C13 1.390(4) . ?
C14 C19 1.386(4) . ?
C14 C15 1.398(4) . ?
C15 C16 1.388(4) . ?
C16 C17 1.378(5) . ?
C17 C18 1.388(5) . ?
C18 C19 1.394(4) . ?
C21 C26 1.391(4) . ?
C21 C22 1.396(5) . ?
C22 C23 1.398(5) . ?
C23 C24 1.374(6) . ?
C24 C25 1.379(6) . ?
C25 C26 1.401(5) . ?
C27 C28 1.382(4) . ?
C27 C32 1.383(4) . ?
C28 C29 1.393(4) . ?
C29 C30 1.378(5) . ?
C30 C31 1.366(6) . ?
C31 C32 1.386(5) . ?
C33 C38 1.389(5) . ?
C33 C34 1.394(5) . ?
C34 C35 1.390(6) . ?
C35 C36 1.376(7) . ?
C36 C37 1.380(6) . ?
C37 C38 1.390(5) . ?
C39 C40 1.389(6) . ?
C39 C44 1.393(5) . ?
C40 C41 1.401(6) . ?
C41 C42 1.381(11) . ?
C42 C43 1.386(11) . ?
C43 C44 1.395(8) . ?
C46 C51 1.397(5) . ?
C46 C47 1.397(4) . ?
C47 C48 1.365(6) . ?
C48 C49 1.371(8) . ?
C49 C50 1.410(7) . ?
C50 C51 1.391(5) . ?
C52 C57 1.379(6) . ?
C52 C53 1.388(5) . ?
C53 C54 1.391(6) . ?
C54 C55 1.349(9) . ?
C55 C56 1.373(8) . ?
C56 C57 1.395(6) . ?
C62 C63 1.57(2) . ?
C62 C65 1.59(2) 7_566 ?
C63 C65 1.09(2) 7_566 ?
C63 C64 1.28(2) 7_566 ?
C63 O4 1.39(2) . ?
O4 C64 1.228(14) 7_566 ?
O4 C64 1.407(15) . ?
C64 C65 1.168(15) . ?
C64 O4 1.228(14) 7_566 ?
C64 C63 1.28(2) 7_566 ?
C64 C64 1.60(2) 7_566 ?
C65 C63 1.09(2) 7_566 ?
C65 C62 1.59(2) 7_566 ?
O6 C67 1.26(3) . ?
O6 C68 1.42(3) . ?
O6 C69 1.65(4) . ?
O6 C69 1.71(4) 2_756 ?
O6 C66 1.77(3) 2_756 ?
C66 C68 1.18(2) . ?
C66 C67 1.51(3) . ?
C66 C67 1.54(2) 2_756 ?
C66 O6 1.77(3) 2_756 ?
C66 C69 1.93(3) 2_756 ?
C67 C67 1.36(4) 2_756 ?
C67 C66 1.54(2) 2_756 ?
C67 C68 1.57(3) . ?
C68 C69 1.52(3) 2_756 ?
C69 C69 1.02(6) 2_756 ?
C69 C68 1.52(3) 2_756 ?
C69 O6 1.71(4) 2_756 ?
C69 C66 1.93(3) 2_756 ?
